data_2215621
loop_
_publ_author_name
'Junyan Shi'
'Wenkui Dong'
'Yanping Zhang'
'Suxia Gao'

_publ_section_title
;
 2,2'-[(Butane-1,4-diyldioxy)bis(nitrilomethylidyne)]dinaphthalene
;
_journal_coeditor_code OM2146
_journal_issue 10
_journal_name_full 'Acta Crystallographica Section E'
_journal_page_first o4080
_journal_page_last o4080
_journal_paper_doi 10.1107/S1600536807040822
_journal_volume 63
_journal_year 2007
_chemical_formula_iupac 'C26 H24 N2 O2'
_chemical_formula_moiety 'C26 H24 N2 O2'
_chemical_formula_sum 'C26 H24 N2 O2'
_chemical_formula_weight 396.47
_chemical_name_systematic
;
2,2'-[(Butane-1,4-diyldioxy)bis(nitrilomethylidyne)]dinaphthalene
;
_space_group_IT_number 14
_symmetry_cell_setting monoclinic
_symmetry_space_group_name_Hall '-P 2ybc'
_symmetry_space_group_name_H-M 'P 1 21/c 1'
_atom_sites_solution_hydrogens geom
_atom_sites_solution_primary direct
_atom_sites_solution_secondary difmap
_cell_angle_alpha 90.00
_cell_angle_beta 94.779(2)
_cell_angle_gamma 90.00
_cell_formula_units_Z 2
_cell_length_a 9.0910(18)
_cell_length_b 5.8499(13)
_cell_length_c 20.019(3)
_cell_measurement_reflns_used 625
_cell_measurement_temperature 273(2)
_cell_measurement_theta_max 20.60
_cell_measurement_theta_min 2.25
_cell_volume 1060.9(4)
_computing_cell_refinement 'SMART (Bruker, 1998)'
_computing_data_collection 'SMART (Bruker, 1998)'
_computing_data_reduction 'SAINT (Bruker, 2003)'
_computing_molecular_graphics 'SHELXTL (Sheldrick, 1997b)'
_computing_publication_material 'SHELXTL (Sheldrick, 1997b)'
_computing_structure_refinement 'SHELXL97 (Sheldrick, 1997a)'
_computing_structure_solution 'SHELXS97 (Sheldrick, 1997a)'
_diffrn_ambient_temperature 273(2)
_diffrn_measured_fraction_theta_full 1.000
_diffrn_measured_fraction_theta_max 1.000
_diffrn_measurement_device_type 'Bruker SMART CCD area-detector'
_diffrn_measurement_method '\f and \w'
_diffrn_radiation_monochromator graphite
_diffrn_radiation_source 'fine-focus sealed tube'
_diffrn_radiation_type MoK\a
_diffrn_radiation_wavelength 0.71073
_diffrn_reflns_av_R_equivalents 0.0416
_diffrn_reflns_av_sigmaI/netI 0.0477
_diffrn_reflns_limit_h_max 10
_diffrn_reflns_limit_h_min -10
_diffrn_reflns_limit_k_max 6
_diffrn_reflns_limit_k_min -6
_diffrn_reflns_limit_l_max 11
_diffrn_reflns_limit_l_min -23
_diffrn_reflns_number 5177
_diffrn_reflns_theta_full 25.05
_diffrn_reflns_theta_max 25.05
_diffrn_reflns_theta_min 2.04
_diffrn_standards_decay_% 0
_diffrn_standards_number 0
_exptl_absorpt_coefficient_mu 0.079
_exptl_absorpt_correction_T_max 0.9883
_exptl_absorpt_correction_T_min 0.9714
_exptl_absorpt_correction_type multi-scan
_exptl_absorpt_process_details '(SADABS; Sheldrick, 1996)'
_exptl_crystal_colour colorless
_exptl_crystal_density_diffrn 1.241
_exptl_crystal_density_method 'not measured'
_exptl_crystal_description block
_exptl_crystal_F_000 420
_exptl_crystal_size_max 0.37
_exptl_crystal_size_mid 0.33
_exptl_crystal_size_min 0.15
_refine_diff_density_max 0.103
_refine_diff_density_min -0.115
_refine_ls_extinction_method none
_refine_ls_goodness_of_fit_ref 0.987
_refine_ls_hydrogen_treatment constr
_refine_ls_matrix_type full
_refine_ls_number_parameters 136
_refine_ls_number_reflns 1868
_refine_ls_number_restraints 0
_refine_ls_restrained_S_all 0.987
_refine_ls_R_factor_all 0.0995
_refine_ls_R_factor_gt 0.0462
_refine_ls_shift/su_max 0.000
_refine_ls_shift/su_mean 0.000
_refine_ls_structure_factor_coef Fsqd
_refine_ls_weighting_details 'calc w=1/[\s^2^(Fo^2^)+(0.0505P)^2^] where P=(Fo^2^+2Fc^2^)/3'
_refine_ls_weighting_scheme calc
_refine_ls_wR_factor_gt 0.0982
_refine_ls_wR_factor_ref 0.1205
_reflns_number_gt 1031
_reflns_number_total 1868
_reflns_threshold_expression I>2\s(I)
_cod_data_source_file om2146.cif
_cod_data_source_block I
_cod_original_cell_volume 1061.0(3)
_cod_original_sg_symbol_H-M 'P 21/c'
_cod_database_code 2215621
_cod_database_fobs_code 2215621

loop_
_symmetry_equiv_pos_as_xyz
'x, y, z'
'-x, y+1/2, -z+1/2'
'-x, -y, -z'
'x, -y-1/2, z-1/2'

loop_
_atom_site_type_symbol
_atom_site_label
_atom_site_fract_x
_atom_site_fract_y
_atom_site_fract_z
_atom_site_U_iso_or_equiv
_atom_site_adp_type
_atom_site_calc_flag
_atom_site_refinement_flags
_atom_site_occupancy
N N1 0.2816(2) 0.9484(3) 0.08370(9) 0.0617(5) Uani d . 1
O O1 0.29043(17) 1.1226(2) 0.03499(7) 0.0710(5) Uani d . 1
C C1 0.4221(3) 1.2525(4) 0.05003(11) 0.0651(7) Uani d . 1
H H1A 0.5076 1.1527 0.0527 0.078 Uiso calc R 1
H H1B 0.4185 1.3296 0.0928 0.078 Uiso calc R 1
C C2 0.4328(2) 1.4251(3) -0.00515(11) 0.0621(6) Uani d . 1
H H2A 0.4349 1.3451 -0.0475 0.075 Uiso calc R 1
H H2B 0.3453 1.5207 -0.0079 0.075 Uiso calc R 1
C C3 0.1568(3) 0.8486(4) 0.07499(10) 0.0578(6) Uani d . 1
H H3 0.0902 0.9063 0.0414 0.069 Uiso calc R 1
C C4 0.1082(2) 0.6522(3) 0.11266(10) 0.0515(6) Uani d . 1
C C5 -0.0180(3) 0.5460(4) 0.08575(11) 0.0639(6) Uani d . 1
H H5 -0.0691 0.6097 0.0481 0.077 Uiso calc R 1
C C6 -0.0726(3) 0.3454(4) 0.11292(12) 0.0716(7) Uani d . 1
H H6 -0.1583 0.2776 0.0935 0.086 Uiso calc R 1
C C7 0.0009(3) 0.2513(4) 0.16784(12) 0.0670(7) Uani d . 1
H H7 -0.0326 0.1145 0.1847 0.080 Uiso calc R 1
C C8 0.1274(2) 0.3570(3) 0.19992(11) 0.0553(6) Uani d . 1
C C9 0.1829(2) 0.5628(3) 0.17299(10) 0.0496(6) Uani d . 1
C C10 0.3057(2) 0.6688(4) 0.20813(11) 0.0605(6) Uani d . 1
H H10 0.3429 0.8035 0.1915 0.073 Uiso calc R 1
C C11 0.3708(3) 0.5778(4) 0.26582(12) 0.0726(7) Uani d . 1
H H11 0.4514 0.6509 0.2881 0.087 Uiso calc R 1
C C12 0.3168(3) 0.3742(4) 0.29177(13) 0.0786(8) Uani d . 1
H H12 0.3613 0.3134 0.3314 0.094 Uiso calc R 1
C C13 0.1998(3) 0.2660(4) 0.25924(13) 0.0712(7) Uani d . 1
H H13 0.1666 0.1292 0.2763 0.085 Uiso calc R 1

loop_
_atom_site_aniso_label
_atom_site_aniso_U_11
_atom_site_aniso_U_22
_atom_site_aniso_U_33
_atom_site_aniso_U_12
_atom_site_aniso_U_13
_atom_site_aniso_U_23
N1 0.0703(14) 0.0557(11) 0.0602(12) -0.0035(10) 0.0109(10) 0.0136(9)
O1 0.0752(12) 0.0672(10) 0.0696(11) -0.0148(9) 0.0007(8) 0.0229(8)
C1 0.0700(18) 0.0629(15) 0.0626(15) -0.0090(13) 0.0065(12) 0.0065(12)
C2 0.0685(16) 0.0572(14) 0.0603(14) -0.0061(11) 0.0040(12) 0.0096(11)
C3 0.0609(16) 0.0590(14) 0.0538(14) 0.0015(12) 0.0072(11) 0.0073(11)
C4 0.0541(14) 0.0513(13) 0.0503(13) 0.0003(11) 0.0113(11) -0.0043(11)
C5 0.0660(16) 0.0705(16) 0.0558(14) -0.0066(14) 0.0085(12) -0.0017(12)
C6 0.0682(17) 0.0765(17) 0.0709(17) -0.0187(14) 0.0107(13) -0.0089(14)
C7 0.0762(18) 0.0506(14) 0.0781(18) -0.0114(13) 0.0290(14) -0.0064(13)
C8 0.0615(16) 0.0474(13) 0.0595(14) 0.0048(12) 0.0204(12) 0.0014(11)
C9 0.0507(13) 0.0489(13) 0.0508(13) 0.0059(11) 0.0132(11) -0.0002(10)
C10 0.0585(15) 0.0623(14) 0.0607(15) -0.0027(12) 0.0060(12) 0.0076(12)
C11 0.0614(16) 0.0891(18) 0.0664(17) 0.0012(14) -0.0001(13) 0.0146(14)
C12 0.0694(19) 0.094(2) 0.0727(17) 0.0194(16) 0.0103(14) 0.0299(15)
C13 0.0727(19) 0.0606(16) 0.0838(19) 0.0141(14) 0.0278(15) 0.0187(14)

loop_
_atom_type_symbol
_atom_type_description
_atom_type_scat_dispersion_real
_atom_type_scat_dispersion_imag
_atom_type_scat_source
C C 0.0033 0.0016 'International Tables Vol C Tables 4.2.6.8 and 6.1.1.4'
H H 0.0000 0.0000 'International Tables Vol C Tables 4.2.6.8 and 6.1.1.4'
N N 0.0061 0.0033 'International Tables Vol C Tables 4.2.6.8 and 6.1.1.4'
O O 0.0106 0.0060 'International Tables Vol C Tables 4.2.6.8 and 6.1.1.4'

loop_
_geom_angle_atom_site_label_1
_geom_angle_atom_site_label_2
_geom_angle_atom_site_label_3
_geom_angle_site_symmetry_1
_geom_angle
C3 N1 O1 . 109.64(17)
N1 O1 C1 . 109.40(15)
O1 C1 C2 . 107.81(17)
O1 C1 H1A . 110.1
C2 C1 H1A . 110.1
O1 C1 H1B . 110.1
C2 C1 H1B . 110.1
H1A C1 H1B . 108.5
C2 C2 C1 3_685 113.0(2)
C2 C2 H2A 3_685 109.0
C1 C2 H2A . 109.0
C2 C2 H2B 3_685 109.0
C1 C2 H2B . 109.0
H2A C2 H2B . 107.8
N1 C3 C4 . 126.4(2)
N1 C3 H3 . 116.8
C4 C3 H3 . 116.8
C5 C4 C9 . 119.1(2)
C5 C4 C3 . 115.5(2)
C9 C4 C3 . 125.35(19)
C4 C5 C6 . 122.5(2)
C4 C5 H5 . 118.8
C6 C5 H5 . 118.8
C7 C6 C5 . 119.2(2)
C7 C6 H6 . 120.4
C5 C6 H6 . 120.4
C6 C7 C8 . 121.3(2)
C6 C7 H7 . 119.4
C8 C7 H7 . 119.4
C7 C8 C13 . 121.4(2)
C7 C8 C9 . 119.82(19)
C13 C8 C9 . 118.7(2)
C10 C9 C8 . 118.12(18)
C10 C9 C4 . 123.95(19)
C8 C9 C4 . 117.91(18)
C11 C10 C9 . 121.4(2)
C11 C10 H10 . 119.3
C9 C10 H10 . 119.3
C10 C11 C12 . 120.3(2)
C10 C11 H11 . 119.9
C12 C11 H11 . 119.9
C13 C12 C11 . 120.2(2)
C13 C12 H12 . 119.9
C11 C12 H12 . 119.9
C12 C13 C8 . 121.3(2)
C12 C13 H13 . 119.4
C8 C13 H13 . 119.4

loop_
_geom_bond_atom_site_label_1
_geom_bond_atom_site_label_2
_geom_bond_site_symmetry_2
_geom_bond_distance
N1 C3 . 1.274(3)
N1 O1 . 1.417(2)
O1 C1 . 1.429(2)
C1 C2 . 1.506(3)
C1 H1A . 0.9700
C1 H1B . 0.9700
C2 C2 3_685 1.504(4)
C2 H2A . 0.9700
C2 H2B . 0.9700
C3 C4 . 1.463(3)
C3 H3 . 0.9300
C4 C5 . 1.375(3)
C4 C9 . 1.434(3)
C5 C6 . 1.402(3)
C5 H5 . 0.9300
C6 C7 . 1.355(3)
C6 H6 . 0.9300
C7 C8 . 1.412(3)
C7 H7 . 0.9300
C8 C13 . 1.413(3)
C8 C9 . 1.428(3)
C9 C10 . 1.413(3)
C10 C11 . 1.361(3)
C10 H10 . 0.9300
C11 C12 . 1.404(3)
C11 H11 . 0.9300
C12 C13 . 1.357(3)
C12 H12 . 0.9300
C13 H13 . 0.9300

loop_
_geom_torsion_atom_site_label_1
_geom_torsion_atom_site_label_2
_geom_torsion_atom_site_label_3
_geom_torsion_atom_site_label_4
_geom_torsion_site_symmetry_4
_geom_torsion
C3 N1 O1 C1 . 172.74(18)
N1 O1 C1 C2 . 176.28(17)
O1 C1 C2 C2 3_685 179.6(2)
O1 N1 C3 C4 . 176.55(19)
N1 C3 C4 C5 . -167.4(2)
N1 C3 C4 C9 . 11.1(3)
C9 C4 C5 C6 . -3.6(3)
C3 C4 C5 C6 . 175.0(2)
C4 C5 C6 C7 . 0.1(4)
C5 C6 C7 C8 . 2.9(3)
C6 C7 C8 C13 . 176.6(2)
C6 C7 C8 C9 . -2.2(3)
C7 C8 C9 C10 . 177.3(2)
C13 C8 C9 C10 . -1.6(3)
C7 C8 C9 C4 . -1.3(3)
C13 C8 C9 C4 . 179.82(19)
C5 C4 C9 C10 . -174.4(2)
C3 C4 C9 C10 . 7.1(3)
C5 C4 C9 C8 . 4.1(3)
C3 C4 C9 C8 . -174.37(19)
C8 C9 C10 C11 . 0.4(3)
C4 C9 C10 C11 . 179.0(2)
C9 C10 C11 C12 . 0.2(3)
C10 C11 C12 C13 . 0.4(4)
C11 C12 C13 C8 . -1.6(4)
C7 C8 C13 C12 . -176.6(2)
C9 C8 C13 C12 . 2.2(3)
